data_2223477
loop_
_publ_author_name
'Gotoh, Kazuma'
'Ishida, Hiroyuki'

_publ_section_title
;
 Pyridine-3-carbonitrile--chloranilic acid--acetonitrile (2/1/2)
;
_journal_issue 10
_journal_name_full 'Acta Crystallographica Section E'
_journal_page_first o2467
_journal_paper_doi 10.1107/S1600536809036605
_journal_volume 65
_journal_year 2009
_chemical_formula_iupac '2C6 H4 N2, C6 H2 Cl2 O4, 2C2 H3 N'
_chemical_formula_moiety '2(C6 H4 N2), C6 H2 Cl2 O4, 2(C2 H3 N)'
_chemical_formula_sum 'C22 H16 Cl2 N6 O4'
_chemical_formula_weight 499.31
_chemical_name_common
;
Pyridine-3-carbonitrile--chloranilic acid (2/1) acetonitrile disolvate
;
_chemical_name_systematic
;
Pyridine-3-carbonitrile--chloranilic acid--acetonitrile (2/1/2)
;
_space_group_IT_number 2
_symmetry_cell_setting triclinic
_symmetry_space_group_name_Hall '-P 1'
_symmetry_space_group_name_H-M 'P -1'
_atom_sites_solution_hydrogens geom
_atom_sites_solution_primary direct
_atom_sites_solution_secondary difmap
_cell_angle_alpha 105.302(4)
_cell_angle_beta 90.0058(14)
_cell_angle_gamma 90.847(5)
_cell_formula_units_Z 1
_cell_length_a 3.91269(16)
_cell_length_b 10.8937(9)
_cell_length_c 13.5966(5)
_cell_measurement_reflns_used 6412
_cell_measurement_temperature 180.0(10)
_cell_measurement_theta_max 30.1
_cell_measurement_theta_min 3.1
_cell_volume 558.93(6)
_computing_cell_refinement 'PROCESS-AUTO (Rigaku/MSC, 2004)'
_computing_data_collection 'PROCESS-AUTO (Rigaku/MSC, 2004)'
_computing_data_reduction 'CrystalStructure (Rigaku/MSC, 2004)'
_computing_molecular_graphics 'ORTEP-3 (Farrugia, 1997)'
_computing_publication_material 'CrystalStructure (Rigaku/MSC, 2004) and PLATON (Spek, 2009)'
_computing_structure_refinement 'SHELXL97 (Sheldrick, 2008)'
_computing_structure_solution 'SHELXS97 (Sheldrick, 2008)'
_diffrn_ambient_temperature 180.0(10)
_diffrn_detector_area_resol_mean 10.00
_diffrn_measured_fraction_theta_full 0.996
_diffrn_measured_fraction_theta_max 0.984
_diffrn_measurement_device_type 'Rigaku RAXIS-RAPID II'
_diffrn_measurement_method \w
_diffrn_radiation_type 'Mo K\a'
_diffrn_radiation_wavelength 0.71075
_diffrn_reflns_av_R_equivalents 0.0310
_diffrn_reflns_av_sigmaI/netI 0.0332
_diffrn_reflns_limit_h_max 5
_diffrn_reflns_limit_h_min -5
_diffrn_reflns_limit_k_max 15
_diffrn_reflns_limit_k_min -15
_diffrn_reflns_limit_l_max 17
_diffrn_reflns_limit_l_min -19
_diffrn_reflns_number 7721
_diffrn_reflns_theta_full 25.00
_diffrn_reflns_theta_max 30.03
_exptl_absorpt_coefficient_mu 0.334
_exptl_absorpt_correction_T_max 0.951
_exptl_absorpt_correction_T_min 0.906
_exptl_absorpt_correction_type numerical
_exptl_absorpt_process_details
;
(<i>ABSCOR</i>; Higashi, 1995)
;
_exptl_crystal_colour brown
_exptl_crystal_density_diffrn 1.483
_exptl_crystal_density_method 'not measured'
_exptl_crystal_description block
_exptl_crystal_F_000 256.00
_exptl_crystal_size_max 0.32
_exptl_crystal_size_mid 0.25
_exptl_crystal_size_min 0.15
_refine_diff_density_max 0.436
_refine_diff_density_min -0.283
_refine_ls_extinction_method none
_refine_ls_goodness_of_fit_ref 1.073
_refine_ls_hydrogen_treatment mixed
_refine_ls_matrix_type full
_refine_ls_number_parameters 159
_refine_ls_number_reflns 3232
_refine_ls_number_restraints 0
_refine_ls_restrained_S_all 1.073
_refine_ls_R_factor_all 0.0489
_refine_ls_R_factor_gt 0.0348
_refine_ls_shift/su_max 0.000
_refine_ls_shift/su_mean 0.000
_refine_ls_structure_factor_coef Fsqd
_refine_ls_weighting_details 'calc w=1/[\s^2^(Fo^2^)+(0.0495P)^2^+0.1506P] where P=(Fo^2^+2Fc^2^)/3'
_refine_ls_weighting_scheme calc
_refine_ls_wR_factor_gt 0.0868
_refine_ls_wR_factor_ref 0.0991
_reflns_number_gt 2592
_reflns_number_total 3232
_reflns_threshold_expression I>2\s(I)
_cod_data_source_file lh2901.cif
_cod_data_source_block I
_cod_original_formula_sum 'C22 H16 Cl2 N6 O4 '
_cod_database_code 2223477
_cod_database_fobs_code 2223477

loop_
_symmetry_equiv_pos_site_id
_symmetry_equiv_pos_as_xyz
1 +X,+Y,+Z
2 -X,-Y,-Z

loop_
_atom_site_type_symbol
_atom_site_label
_atom_site_fract_x
_atom_site_fract_y
_atom_site_fract_z
_atom_site_U_iso_or_equiv
_atom_site_adp_type
_atom_site_calc_flag
_atom_site_refinement_flags
_atom_site_occupancy
_atom_site_disorder_assembly
_atom_site_disorder_group
Cl Cl1 0.74850(9) -0.11634(3) 0.17747(2) 0.02647(10) Uani d . 1 . .
O O1 1.1404(3) -0.24034(9) -0.00816(7) 0.0278(2) Uani d . 1 . .
O O2 0.6357(3) 0.14675(10) 0.16065(7) 0.0294(2) Uani d . 1 . .
N N1 0.4384(3) 0.38133(11) 0.18840(9) 0.0268(2) Uani d . 1 . .
N N2 0.2005(4) 0.63890(12) 0.52232(10) 0.0347(3) Uani d . 1 . .
N N3 -0.2867(4) 0.85277(13) 0.41743(11) 0.0400(3) Uani d . 1 . .
C C1 1.0708(3) -0.12968(12) -0.00163(9) 0.0213(2) Uani d . 1 . .
C C2 0.8789(3) -0.04984(12) 0.08193(9) 0.0208(2) Uani d . 1 . .
C C3 0.8076(3) 0.07272(12) 0.08605(9) 0.0215(2) Uani d . 1 . .
C C4 0.3922(4) 0.43073(12) 0.28796(10) 0.0254(3) Uani d . 1 . .
H H4 0.4423 0.3805 0.3335 0.031 Uiso calc R 1 . .
C C5 0.2725(3) 0.55390(12) 0.32762(10) 0.0233(3) Uani d . 1 . .
C C6 0.1973(4) 0.62808(13) 0.26185(10) 0.0265(3) Uani d . 1 . .
H H6 0.1169 0.7124 0.2871 0.032 Uiso calc R 1 . .
C C7 0.2431(4) 0.57525(13) 0.15812(11) 0.0281(3) Uani d . 1 . .
H H7 0.1922 0.6227 0.1106 0.034 Uiso calc R 1 . .
C C8 0.3640(4) 0.45244(13) 0.12482(10) 0.0270(3) Uani d . 1 . .
H H8 0.3956 0.4171 0.0537 0.032 Uiso calc R 1 . .
C C9 0.2324(4) 0.60218(13) 0.43620(10) 0.0263(3) Uani d . 1 . .
C C10 -0.2753(4) 0.87366(14) 0.50394(12) 0.0310(3) Uani d . 1 . .
C C11 -0.2586(4) 0.90013(16) 0.61421(12) 0.0365(3) Uani d . 1 . .
H H11A -0.0933 0.8436 0.6332 0.055 Uiso calc R 1 . .
H H11B -0.4846 0.8857 0.6406 0.055 Uiso calc R 1 . .
H H11C -0.1869 0.9889 0.6432 0.055 Uiso calc R 1 . .
H H2 0.596(7) 0.226(3) 0.152(2) 0.082(9) Uiso d . 1 . .

loop_
_atom_site_aniso_label
_atom_site_aniso_U_11
_atom_site_aniso_U_22
_atom_site_aniso_U_33
_atom_site_aniso_U_12
_atom_site_aniso_U_13
_atom_site_aniso_U_23
Cl1 0.03569(18) 0.02348(16) 0.02309(16) 0.00415(12) 0.00557(12) 0.01100(11)
O1 0.0404(5) 0.0181(4) 0.0255(5) 0.0062(4) 0.0045(4) 0.0065(4)
O2 0.0445(6) 0.0199(5) 0.0242(5) 0.0089(4) 0.0100(4) 0.0058(4)
N1 0.0349(6) 0.0203(5) 0.0252(5) 0.0066(4) 0.0041(5) 0.0061(4)
N2 0.0488(8) 0.0284(6) 0.0272(6) 0.0078(5) 0.0018(5) 0.0075(5)
N3 0.0512(8) 0.0302(7) 0.0380(7) 0.0070(6) 0.0065(6) 0.0076(5)
C1 0.0267(6) 0.0180(5) 0.0194(5) 0.0010(4) -0.0019(5) 0.0053(4)
C2 0.0272(6) 0.0186(6) 0.0174(5) 0.0009(4) 0.0006(5) 0.0060(4)
C3 0.0268(6) 0.0188(6) 0.0188(5) 0.0017(4) -0.0010(5) 0.0045(4)
C4 0.0321(7) 0.0199(6) 0.0254(6) 0.0057(5) 0.0015(5) 0.0077(5)
C5 0.0272(6) 0.0199(6) 0.0226(6) 0.0024(5) 0.0009(5) 0.0049(5)
C6 0.0327(7) 0.0188(6) 0.0286(7) 0.0065(5) 0.0026(5) 0.0070(5)
C7 0.0365(7) 0.0238(6) 0.0261(6) 0.0066(5) 0.0010(5) 0.0100(5)
C8 0.0348(7) 0.0229(6) 0.0235(6) 0.0048(5) 0.0036(5) 0.0062(5)
C9 0.0316(7) 0.0205(6) 0.0273(6) 0.0052(5) 0.0015(5) 0.0067(5)
C10 0.0307(7) 0.0227(6) 0.0387(8) 0.0033(5) 0.0063(6) 0.0061(5)
C11 0.0407(8) 0.0335(8) 0.0329(8) 0.0040(6) 0.0042(6) 0.0044(6)

loop_
_atom_type_symbol
_atom_type_description
_atom_type_scat_dispersion_real
_atom_type_scat_dispersion_imag
_atom_type_scat_source
C C 0.0033 0.0016 'International Tables Vol C Tables 4.2.6.8 and 6.1.1.4'
H H 0.0000 0.0000 'International Tables Vol C Tables 4.2.6.8 and 6.1.1.4'
O O 0.0106 0.0060 'International Tables Vol C Tables 4.2.6.8 and 6.1.1.4'
N N 0.0061 0.0033 'International Tables Vol C Tables 4.2.6.8 and 6.1.1.4'
Cl Cl 0.1484 0.1585 'International Tables Vol C Tables 4.2.6.8 and 6.1.1.4'

loop_
_geom_angle_atom_site_label_1
_geom_angle_atom_site_label_2
_geom_angle_atom_site_label_3
_geom_angle_site_symmetry_1
_geom_angle_site_symmetry_3
_geom_angle
_geom_angle_publ_flag
C3 O2 H2 . . 114.0(17) ?
C4 N1 C8 . . 118.49(11) ?
O1 C1 C2 . . 123.93(12) ?
O1 C1 C3 . 2_755 117.75(11) ?
C2 C1 C3 . 2_755 118.31(10) ?
C3 C2 C1 . . 121.90(11) ?
C3 C2 Cl1 . . 120.77(10) ?
C1 C2 Cl1 . . 117.33(9) ?
O2 C3 C2 . . 123.08(12) ?
O2 C3 C1 . 2_755 117.14(11) ?
C2 C3 C1 . 2_755 119.78(11) ?
N1 C4 C5 . . 122.13(12) ?
N1 C4 H4 . . 118.9 ?
C5 C4 H4 . . 118.9 ?
C6 C5 C4 . . 119.46(12) ?
C6 C5 C9 . . 121.20(12) ?
C4 C5 C9 . . 119.34(12) ?
C7 C6 C5 . . 117.96(12) ?
C7 C6 H6 . . 121.0 ?
C5 C6 H6 . . 121.0 ?
C8 C7 C6 . . 119.07(12) ?
C8 C7 H7 . . 120.5 ?
C6 C7 H7 . . 120.5 ?
N1 C8 C7 . . 122.88(13) ?
N1 C8 H8 . . 118.6 ?
C7 C8 H8 . . 118.6 ?
N2 C9 C5 . . 179.14(15) ?
N3 C10 C11 . . 179.69(18) ?
C10 C11 H11A . . 109.5 ?
C10 C11 H11B . . 109.5 ?
H11A C11 H11B . . 109.5 ?
C10 C11 H11C . . 109.5 ?
H11A C11 H11C . . 109.5 ?
H11B C11 H11C . . 109.5 ?

loop_
_geom_bond_atom_site_label_1
_geom_bond_atom_site_label_2
_geom_bond_site_symmetry_2
_geom_bond_distance
_geom_bond_publ_flag
Cl1 C2 . 1.7200(13) ?
O1 C1 . 1.2201(15) ?
O2 C3 . 1.3099(15) ?
O2 H2 . 0.91(3) ?
N1 C4 . 1.3316(17) ?
N1 C8 . 1.3387(18) ?
N2 C9 . 1.1406(18) ?
N3 C10 . 1.138(2) ?
C1 C2 . 1.4521(17) ?
C1 C3 2_755 1.5153(18) ?
C2 C3 . 1.3546(17) ?
C3 C1 2_755 1.5153(18) ?
C4 C5 . 1.3955(18) ?
C4 H4 . 0.9500 ?
C5 C6 . 1.3884(18) ?
C5 C9 . 1.4399(18) ?
C6 C7 . 1.3883(19) ?
C6 H6 . 0.9500 ?
C7 C8 . 1.3848(19) ?
C7 H7 . 0.9500 ?
C8 H8 . 0.9500 ?
C10 C11 . 1.451(2) ?
C11 H11A . 0.9800 ?
C11 H11B . 0.9800 ?
C11 H11C . 0.9800 ?

loop_
_geom_hbond_atom_site_label_D
_geom_hbond_atom_site_label_H
_geom_hbond_atom_site_label_A
_geom_hbond_site_symmetry_A
_geom_hbond_distance_DH
_geom_hbond_distance_HA
_geom_hbond_distance_DA
_geom_hbond_angle_DHA
O2 H2 N1 . 0.92(3) 1.75(3) 2.6111(17) 154(3)
O2 H2 O1 2_755 0.92(3) 2.25(3) 2.6824(14) 108(2)
C4 H4 N2 2_666 0.95 2.46 3.292(2) 146
C6 H6 N3 . 0.95 2.57 3.385(2) 144
C7 H7 O1 1_465 0.95 2.48 3.4248(18) 172
C11 H11A N2 . 0.98 2.62 3.341(2) 130

loop_
_geom_torsion_atom_site_label_1
_geom_torsion_atom_site_label_2
_geom_torsion_atom_site_label_3
_geom_torsion_atom_site_label_4
_geom_torsion_site_symmetry_1
_geom_torsion_site_symmetry_2
_geom_torsion_site_symmetry_3
_geom_torsion_site_symmetry_4
_geom_torsion
_geom_torsion_publ_flag
O1 C1 C2 C3 . . . . 179.96(13) ?
C3 C1 C2 C3 2_755 . . . -0.1(2) ?
O1 C1 C2 Cl1 . . . . 0.78(18) ?
C3 C1 C2 Cl1 2_755 . . . -179.23(9) ?
C1 C2 C3 O2 . . . . -179.86(12) ?
Cl1 C2 C3 O2 . . . . -0.72(19) ?
C1 C2 C3 C1 . . . 2_755 0.1(2) ?
Cl1 C2 C3 C1 . . . 2_755 179.21(9) ?
C8 N1 C4 C5 . . . . -0.6(2) ?
N1 C4 C5 C6 . . . . 0.2(2) ?
N1 C4 C5 C9 . . . . -179.19(13) ?
C4 C5 C6 C7 . . . . 0.4(2) ?
C9 C5 C6 C7 . . . . 179.82(13) ?
C5 C6 C7 C8 . . . . -0.6(2) ?
C4 N1 C8 C7 . . . . 0.4(2) ?
C6 C7 C8 N1 . . . . 0.3(2) ?
